data_4345713
loop_
_publ_author_name
'Cho, Yang-Jin'
'Kim, So-Yoen'
'Choi, Chang Min'
'Kim, Nam Joon'
'Kim, Chul Hoon'
'Cho, Dae Won'
'Son, Ho-Jin'
'Pac, Chyongjin'
'Kang, Sang Ook'

_publ_section_title
;
 Photophysics and Excited-State Properties of Cyclometalated
 Iridium(III)-Platinum(II) and Iridium(III)-Iridium(III) Bimetallic
 Complexes Bridged by Dipyridylpyrazine.
;
_journal_issue 9
_journal_name_full 'Inorganic chemistry'
_journal_page_first 5305
_journal_page_last 5315
_journal_paper_doi 10.1021/acs.inorgchem.7b00384
_journal_volume 56
_journal_year 2017
_chemical_formula_moiety 'C36 H26 F6 Ir N6 P'
_chemical_formula_sum 'C36 H26 F6 Ir N6 P'
_chemical_formula_weight 879.80
_space_group_crystal_system monoclinic
_space_group_IT_number 4
_space_group_name_Hall 'P 2yb'
_space_group_name_H-M_alt 'P 1 21 1'
_symmetry_space_group_name_Hall 'P 2yb'
_symmetry_space_group_name_H-M 'P 1 21 1'
_atom_sites_solution_hydrogens geom
_atom_sites_solution_primary direct
_audit_creation_method SHELXL-2014/7
_cell_angle_alpha 90
_cell_angle_beta 93.964(3)
_cell_angle_gamma 90
_cell_formula_units_Z 4
_cell_length_a 12.0214(18)
_cell_length_b 23.478(3)
_cell_length_c 14.757(2)
_cell_measurement_reflns_used 5596
_cell_measurement_temperature 293(2)
_cell_measurement_theta_max 20.289
_cell_measurement_theta_min 2.219
_cell_volume 4155.0(10)
_computing_cell_refinement 'SMART (Bruker, 1999)'
_computing_data_collection 'SMART (Bruker, 1999)'
_computing_data_reduction 'SAINT-Plus (Bruker, 1999)'
_computing_molecular_graphics 'Ortep-3 for Windows (Farrugia, 1997)'
_computing_publication_material 'SHELXL-2014/7 (Sheldrick, 2014)'
_computing_structure_refinement 'SHELXL-2014/7 (Sheldrick, 2014)'
_computing_structure_solution 'SHELXL-2014/7 (Sheldrick, 2014)'
_diffrn_ambient_temperature 293(2)
_diffrn_measured_fraction_theta_full 0.999
_diffrn_measured_fraction_theta_max 0.985
_diffrn_measurement_device_type 'Bruker SMART 1000 CCD diffractometer'
_diffrn_measurement_method \w-scans
_diffrn_radiation_type MoK\a
_diffrn_radiation_wavelength 0.71073
_diffrn_reflns_av_R_equivalents 0.0971
_diffrn_reflns_av_unetI/netI 0.1753
_diffrn_reflns_Laue_measured_fraction_full 0.999
_diffrn_reflns_Laue_measured_fraction_max 0.985
_diffrn_reflns_limit_h_max 16
_diffrn_reflns_limit_h_min -15
_diffrn_reflns_limit_k_max 30
_diffrn_reflns_limit_k_min -31
_diffrn_reflns_limit_l_max 19
_diffrn_reflns_limit_l_min -19
_diffrn_reflns_number 41708
_diffrn_reflns_point_group_measured_fraction_full 0.999
_diffrn_reflns_point_group_measured_fraction_max 0.986
_diffrn_reflns_theta_full 25.242
_diffrn_reflns_theta_max 28.372
_diffrn_reflns_theta_min 1.633
_exptl_absorpt_coefficient_mu 3.308
_exptl_absorpt_correction_T_max 0.793
_exptl_absorpt_correction_T_min 0.653
_exptl_absorpt_correction_type multi-scan
_exptl_absorpt_process_details 'SADABS (Sheldric, 1996)'
_exptl_crystal_colour red
_exptl_crystal_density_diffrn 1.406
_exptl_crystal_description block
_exptl_crystal_F_000 1720
_exptl_crystal_size_max 0.150
_exptl_crystal_size_mid 0.110
_exptl_crystal_size_min 0.070
_refine_diff_density_max 1.286
_refine_diff_density_min -1.463
_refine_diff_density_rms 0.135
_refine_ls_abs_structure_details
;
 Refined as an inversion twin.
;
_refine_ls_abs_structure_Flack 0.891(15)
_refine_ls_extinction_method none
_refine_ls_goodness_of_fit_ref 0.873
_refine_ls_hydrogen_treatment constr
_refine_ls_matrix_type full
_refine_ls_number_parameters 902
_refine_ls_number_reflns 19066
_refine_ls_number_restraints 1
_refine_ls_restrained_S_all 0.873
_refine_ls_R_factor_all 0.1167
_refine_ls_R_factor_gt 0.0622
_refine_ls_shift/su_max 0.000
_refine_ls_shift/su_mean 0.000
_refine_ls_structure_factor_coef Fsqd
_refine_ls_weighting_details 'w=1/[\s^2^(Fo^2^)+(0.0421P)^2^] where P=(Fo^2^+2Fc^2^)/3'
_refine_ls_weighting_scheme calc
_refine_ls_wR_factor_gt 0.1344
_refine_ls_wR_factor_ref 0.1567
_reflns_Friedel_coverage 0.955
_reflns_Friedel_fraction_full 1.000
_reflns_Friedel_fraction_max 0.987
_reflns_number_gt 10012
_reflns_number_total 19066
_reflns_threshold_expression 'I > 2\s(I)'
_cod_data_source_file ic7b00384_si_004.cif
_cod_data_source_block shelx
_cod_depositor_comments 'Adding full bibliography for 4345712--4345714.cif.'
_cod_database_code 4345713
_shelx_shelxl_version_number 2014/7
_shelx_space_group_comment
;
The symmetry employed for this shelxl refinement is uniquely defined
by the following loop, which should always be used as a source of
symmetry information in preference to the above space-group names.
They are only intended as comments.
;
_shelx_estimated_absorpt_t_min 0.637
_shelx_estimated_absorpt_t_max 0.801
_platon_squeeze_void_probe_radius 1.20

loop_
_space_group_symop_operation_xyz
'x, y, z'
'-x, y+1/2, -z'

loop_
_atom_site_label
_atom_site_type_symbol
_atom_site_fract_x
_atom_site_fract_y
_atom_site_fract_z
_atom_site_U_iso_or_equiv
_atom_site_adp_type
_atom_site_occupancy
_atom_site_site_symmetry_order
_atom_site_calc_flag
_atom_site_refinement_flags_posn
_atom_site_refinement_flags_adp
Ir1 Ir -0.31994(5) 0.28874(2) -0.06150(4) 0.04545(18) Uani 1 1 d . .
N1 N -0.2932(11) 0.2569(6) -0.1826(11) 0.060(4) Uani 1 1 d . .
N2 N -0.3477(11) 0.3119(6) 0.0650(11) 0.058(4) Uani 1 1 d . .
N3 N -0.4278(12) 0.3596(7) -0.1006(12) 0.058(4) Uani 1 1 d . .
N4 N -0.2078(11) 0.3583(6) -0.0898(11) 0.045(4) Uani 1 1 d . .
N5 N -0.0771(12) 0.4419(7) -0.1571(12) 0.066(4) Uani 1 1 d . .
N6 N -0.3033(11) 0.4945(8) -0.2768(13) 0.068(5) Uani 1 1 d . .
C1 C -0.3514(17) 0.2722(9) -0.2659(15) 0.072(6) Uani 1 1 d . .
H1 H -0.4051 0.3007 -0.2655 0.086 Uiso 1 1 calc R U
C2 C -0.331(2) 0.2455(15) -0.3511(19) 0.101(9) Uani 1 1 d . .
H2 H -0.3751 0.2532 -0.4039 0.121 Uiso 1 1 calc R U
C3 C -0.251(2) 0.2120(14) -0.3504(19) 0.100(9) Uani 1 1 d . .
H3 H -0.2337 0.1977 -0.4064 0.120 Uiso 1 1 calc R U
C4 C -0.185(2) 0.1929(9) -0.273(2) 0.092(8) Uani 1 1 d . .
H4 H -0.1279 0.1664 -0.2785 0.110 Uiso 1 1 calc R U
C5 C -0.2092(15) 0.2165(7) -0.1875(14) 0.058(5) Uani 1 1 d . .
C6 C -0.1527(15) 0.2027(7) -0.1012(17) 0.060(6) Uani 1 1 d . .
C7 C -0.2008(18) 0.2315(7) -0.0250(13) 0.053(5) Uani 1 1 d . .
C8 C -0.1433(18) 0.2236(9) 0.0588(18) 0.083(7) Uani 1 1 d . .
H8 H -0.1635 0.2452 0.1079 0.100 Uiso 1 1 calc R U
C9 C -0.0530(18) 0.1831(10) 0.0728(16) 0.075(6) Uani 1 1 d . .
H9 H -0.0203 0.1754 0.1304 0.090 Uiso 1 1 calc R U
C10 C -0.0168(16) 0.1558(9) -0.006(2) 0.087(8) Uani 1 1 d . .
H10 H 0.0408 0.1293 0.0005 0.104 Uiso 1 1 calc R U
C11 C -0.0654(19) 0.1679(8) -0.090(2) 0.080(7) Uani 1 1 d . .
H11 H -0.0367 0.1515 -0.1408 0.096 Uiso 1 1 calc R U
C12 C -0.3017(15) 0.3545(9) 0.1122(14) 0.064(6) Uani 1 1 d . .
H12 H -0.2473 0.3755 0.0853 0.076 Uiso 1 1 calc R U
C13 C -0.328(2) 0.3710(10) 0.2008(14) 0.094(8) Uani 1 1 d . .
H13 H -0.2913 0.4009 0.2313 0.113 Uiso 1 1 calc R U
C14 C -0.410(2) 0.3413(10) 0.2387(16) 0.083(7) Uani 1 1 d . .
H14 H -0.4294 0.3501 0.2969 0.100 Uiso 1 1 calc R U
C15 C -0.4609(14) 0.2994(8) 0.1919(12) 0.058(5) Uani 1 1 d . .
H15 H -0.5193 0.2806 0.2173 0.070 Uiso 1 1 calc R U
C16 C -0.4308(14) 0.2821(8) 0.1055(13) 0.059(5) Uani 1 1 d . .
C17 C -0.4774(14) 0.2350(7) 0.0485(15) 0.059(5) Uani 1 1 d . .
C18 C -0.4298(14) 0.2293(8) -0.0338(13) 0.049(5) Uani 1 1 d . .
C19 C -0.4706(14) 0.1828(8) -0.0817(13) 0.057(5) Uani 1 1 d . .
H19 H -0.4440 0.1780 -0.1389 0.069 Uiso 1 1 calc R U
C20 C -0.542(2) 0.1444(12) -0.058(2) 0.097(10) Uani 1 1 d . .
H20 H -0.5594 0.1132 -0.0950 0.117 Uiso 1 1 calc R U
C21 C -0.587(2) 0.1505(13) 0.017(3) 0.145(17) Uani 1 1 d . .
H21 H -0.6426 0.1253 0.0311 0.174 Uiso 1 1 calc R U
C22 C -0.5534(15) 0.1968(9) 0.0839(16) 0.070(6) Uani 1 1 d . .
H22 H -0.5798 0.1998 0.1414 0.084 Uiso 1 1 calc R U
C23 C -0.5402(14) 0.3598(9) -0.0877(14) 0.061(6) Uani 1 1 d . .
H23 H -0.5735 0.3261 -0.0705 0.073 Uiso 1 1 calc R U
C24 C -0.607(2) 0.4091(10) -0.0994(18) 0.086(8) Uani 1 1 d . .
H24 H -0.6841 0.4077 -0.1037 0.104 Uiso 1 1 calc R U
C25 C -0.5487(19) 0.4591(9) -0.1040(15) 0.072(6) Uani 1 1 d . .
H25 H -0.5872 0.4930 -0.0970 0.086 Uiso 1 1 calc R U
C26 C -0.4412(14) 0.4622(8) -0.1177(12) 0.053(5) Uani 1 1 d . .
H26 H -0.4065 0.4968 -0.1276 0.064 Uiso 1 1 calc R U
C27 C -0.3822(15) 0.4104(7) -0.1168(12) 0.048(4) Uani 1 1 d . .
C28 C -0.2533(16) 0.4080(7) -0.1251(13) 0.051(5) Uani 1 1 d . .
C29 C -0.0991(15) 0.3517(7) -0.0902(13) 0.051(5) Uani 1 1 d . .
H29 H -0.0667 0.3179 -0.0691 0.061 Uiso 1 1 calc R U
C30 C -0.0306(15) 0.3954(10) -0.1223(15) 0.073(6) Uani 1 1 d . .
H30 H 0.0465 0.3912 -0.1188 0.088 Uiso 1 1 calc R U
C31 C -0.1926(12) 0.4465(7) -0.1614(13) 0.048(4) Uani 1 1 d . .
C32 C -0.2300(15) 0.5002(9) -0.2038(17) 0.078(7) Uani 1 1 d . .
C33 C -0.1813(17) 0.5565(9) -0.1764(15) 0.073(6) Uani 1 1 d . .
H33 H -0.1339 0.5622 -0.1247 0.088 Uiso 1 1 calc R U
C34 C -0.213(3) 0.5972(10) -0.234(2) 0.106(9) Uani 1 1 d . .
H34 H -0.1725 0.6309 -0.2295 0.127 Uiso 1 1 calc R U
C35 C -0.302(3) 0.5947(14) -0.301(3) 0.134(14) Uani 1 1 d . .
H35 H -0.3363 0.6274 -0.3245 0.161 Uiso 1 1 calc R U
C36 C -0.3355(17) 0.5410(12) -0.329(2) 0.103(9) Uani 1 1 d . .
H36 H -0.3796 0.5362 -0.3823 0.124 Uiso 1 1 calc R U
Ir2 Ir 0.17333(5) 0.52250(3) -0.38330(5) 0.0497(2) Uani 1 1 d . .
C43 C 0.2874(15) 0.5822(9) -0.3922(14) 0.056(5) Uani 1 1 d . .
C54 C 0.0633(19) 0.5818(12) -0.4130(15) 0.082(8) Uani 1 1 d . .
N9 N 0.0643(13) 0.4516(6) -0.3658(11) 0.052(4) Uani 1 1 d . .
N10 N 0.2805(13) 0.4525(6) -0.3579(10) 0.048(4) Uani 1 1 d . .
N11 N 0.4194(11) 0.3614(6) -0.3065(11) 0.054(4) Uani 1 1 d . .
N12 N 0.2024(14) 0.3129(6) -0.1882(12) 0.066(5) Uani 1 1 d . .
C44 C 0.3433(18) 0.6021(9) -0.4664(15) 0.070(6) Uani 1 1 d . .
H44 H 0.3238 0.5846 -0.5218 0.084 Uiso 1 1 calc R U
C45 C 0.422(2) 0.6436(10) -0.4678(19) 0.088(7) Uani 1 1 d . .
H45 H 0.4547 0.6552 -0.5203 0.106 Uiso 1 1 calc R U
C46 C 0.4504(18) 0.6673(10) -0.381(2) 0.096(10) Uani 1 1 d . .
H46 H 0.5025 0.6966 -0.3769 0.115 Uiso 1 1 calc R U
C47 C 0.408(2) 0.6509(8) -0.3026(16) 0.082(7) Uani 1 1 d . .
H47 H 0.4310 0.6686 -0.2482 0.098 Uiso 1 1 calc R U
C42 C 0.3274(15) 0.6067(7) -0.3035(14) 0.057(5) Uani 1 1 d . .
C41 C 0.2799(15) 0.5862(7) -0.2262(14) 0.060(5) Uani 1 1 d . .
N7 N 0.1950(10) 0.5421(6) -0.2542(11) 0.059(4) Uani 1 1 d . .
C37 C 0.1433(15) 0.5223(10) -0.1823(13) 0.066(5) Uani 1 1 d . .
H37 H 0.0870 0.4958 -0.1956 0.079 Uiso 1 1 calc R U
C38 C 0.1639(17) 0.5368(9) -0.0860(15) 0.071(6) Uani 1 1 d . .
H38 H 0.1289 0.5185 -0.0398 0.085 Uiso 1 1 calc R U
C39 C 0.2414(18) 0.5809(9) -0.0703(16) 0.070(6) Uani 1 1 d . .
H39 H 0.2543 0.5960 -0.0122 0.084 Uiso 1 1 calc R U
C40 C 0.2952(16) 0.6009(8) -0.1367(15) 0.063(5) Uani 1 1 d . .
H40 H 0.3498 0.6281 -0.1218 0.075 Uiso 1 1 calc R U
C55 C 0.0183(17) 0.6243(11) -0.3535(18) 0.081(7) Uani 1 1 d . .
H55 H 0.0434 0.6248 -0.2924 0.097 Uiso 1 1 calc R U
C56 C -0.062(2) 0.6643(10) -0.385(3) 0.111(10) Uani 1 1 d . .
H56 H -0.0914 0.6900 -0.3452 0.133 Uiso 1 1 calc R U
C57 C -0.096(3) 0.6649(12) -0.481(3) 0.120(11) Uani 1 1 d . .
H57 H -0.1486 0.6916 -0.5030 0.144 Uiso 1 1 calc R U
C58 C -0.055(2) 0.6277(12) -0.537(3) 0.117(10) Uani 1 1 d . .
H58 H -0.0785 0.6266 -0.5983 0.140 Uiso 1 1 calc R U
C53 C 0.0299(15) 0.5887(9) -0.499(2) 0.085(7) Uani 1 1 d . .
C52 C 0.0765(16) 0.5462(8) -0.5631(14) 0.064(5) Uani 1 1 d . .
N8 N 0.1518(12) 0.5110(6) -0.5187(12) 0.066(4) Uani 1 1 d . .
C48 C 0.2118(18) 0.4740(11) -0.5660(14) 0.076(7) Uani 1 1 d . .
H48 H 0.2647 0.4503 -0.5367 0.091 Uiso 1 1 calc R U
C49 C 0.190(3) 0.4725(16) -0.670(2) 0.151(14) Uani 1 1 d . .
H49 H 0.2308 0.4471 -0.7027 0.181 Uiso 1 1 calc R U
C50 C 0.1186(19) 0.5036(14) -0.7141(19) 0.105(10) Uani 1 1 d . .
H50 H 0.1092 0.5030 -0.7772 0.126 Uiso 1 1 calc R U
C51 C 0.0553(18) 0.5389(12) -0.6607(18) 0.100(9) Uani 1 1 d . .
H51 H -0.0039 0.5589 -0.6895 0.120 Uiso 1 1 calc R U
C59 C -0.0510(17) 0.4570(9) -0.3828(14) 0.064(6) Uani 1 1 d . .
H59 H -0.0845 0.4919 -0.3965 0.077 Uiso 1 1 calc R U
C60 C -0.1122(16) 0.4075(9) -0.3782(16) 0.077(7) Uani 1 1 d . .
H60 H -0.1896 0.4098 -0.3818 0.092 Uiso 1 1 calc R U
C61 C -0.0608(15) 0.3536(9) -0.3682(16) 0.075(7) Uani 1 1 d . .
H61 H -0.1041 0.3208 -0.3726 0.090 Uiso 1 1 calc R U
C62 C 0.0497(15) 0.3496(7) -0.3525(13) 0.060(5) Uani 1 1 d . .
H62 H 0.0844 0.3143 -0.3453 0.073 Uiso 1 1 calc R U
C63 C 0.1120(13) 0.4004(7) -0.3473(12) 0.049(4) Uani 1 1 d . .
C64 C 0.2346(13) 0.4020(7) -0.3344(13) 0.046(4) Uani 1 1 d . .
C65 C 0.3942(14) 0.4554(8) -0.3551(12) 0.050(4) Uani 1 1 d . .
H65 H 0.4278 0.4902 -0.3658 0.060 Uiso 1 1 calc R U
C66 C 0.4571(13) 0.4110(8) -0.3378(14) 0.059(5) Uani 1 1 d . .
H66 H 0.5325 0.4138 -0.3477 0.071 Uiso 1 1 calc R U
C67 C 0.3042(14) 0.3573(7) -0.2998(12) 0.048(4) Uani 1 1 d . .
C68 C 0.2705(15) 0.3052(7) -0.2600(12) 0.052(5) Uani 1 1 d . .
C69 C 0.305(2) 0.2517(10) -0.285(3) 0.134(13) Uani 1 1 d . .
H69 H 0.3513 0.2479 -0.3325 0.160 Uiso 1 1 calc R U
C70 C 0.270(2) 0.2010(10) -0.238(2) 0.104(9) Uani 1 1 d . .
H70 H 0.2935 0.1648 -0.2532 0.125 Uiso 1 1 calc R U
C71 C 0.199(2) 0.2094(10) -0.1695(19) 0.089(7) Uani 1 1 d . .
H71 H 0.1678 0.1781 -0.1424 0.107 Uiso 1 1 calc R U
C72 C 0.174(2) 0.2642(12) -0.140(2) 0.109(10) Uani 1 1 d . .
H72 H 0.1372 0.2685 -0.0867 0.131 Uiso 1 1 calc R U
P1 P 0.1761(5) 0.0213(3) -0.1120(4) 0.0744(15) Uani 1 1 d . .
F1 F 0.3015(14) 0.0161(17) -0.123(2) 0.262(18) Uani 1 1 d . .
F2 F 0.1490(16) -0.0215(7) -0.1907(12) 0.146(7) Uani 1 1 d . .
F3 F 0.198(3) -0.0247(12) -0.035(2) 0.29(2) Uani 1 1 d . .
F4 F 0.0542(15) 0.0332(11) -0.1091(18) 0.224(14) Uani 1 1 d . .
F5 F 0.2018(12) 0.0694(7) -0.0372(11) 0.113(6) Uani 1 1 d . .
F6 F 0.169(3) 0.0715(7) -0.1842(16) 0.209(12) Uani 1 1 d . .
P2 P 0.3262(6) 0.3043(3) 0.4259(5) 0.0779(18) Uani 1 1 d . .
F7 F 0.433(3) 0.3019(10) 0.394(3) 0.31(2) Uani 1 1 d . .
F8 F 0.302(2) 0.2570(11) 0.358(3) 0.31(2) Uani 1 1 d . .
F9 F 0.220(2) 0.3085(12) 0.451(5) 0.41(4) Uani 1 1 d . .
F10 F 0.294(4) 0.3450(10) 0.3592(16) 0.30(2) Uani 1 1 d . .
F11 F 0.345(2) 0.3579(8) 0.4852(14) 0.169(8) Uani 1 1 d . .
F12 F 0.344(5) 0.2692(11) 0.5012(16) 0.45(4) Uani 1 1 d . .

loop_
_atom_site_aniso_label
_atom_site_aniso_U_11
_atom_site_aniso_U_22
_atom_site_aniso_U_33
_atom_site_aniso_U_23
_atom_site_aniso_U_13
_atom_site_aniso_U_12
Ir1 0.0401(3) 0.0391(3) 0.0572(4) 0.0018(3) 0.0039(3) -0.0011(3)
N1 0.038(7) 0.045(8) 0.098(13) 0.033(8) 0.010(8) 0.017(7)
N2 0.042(8) 0.045(8) 0.084(11) 0.012(8) -0.020(8) -0.016(7)
N3 0.039(8) 0.064(11) 0.073(12) 0.005(9) 0.018(8) -0.007(7)
N4 0.037(8) 0.043(8) 0.056(10) -0.014(7) 0.013(7) -0.010(7)
N5 0.050(9) 0.059(10) 0.092(13) 0.017(9) 0.019(9) 0.005(8)
N6 0.022(7) 0.085(12) 0.095(13) 0.026(10) -0.005(8) -0.007(8)
C1 0.066(12) 0.076(16) 0.075(15) -0.001(11) 0.011(11) -0.001(10)
C2 0.062(15) 0.17(3) 0.069(17) -0.018(19) -0.008(13) -0.012(18)
C3 0.086(19) 0.14(3) 0.073(18) -0.006(17) -0.023(16) -0.043(18)
C4 0.085(16) 0.057(13) 0.14(2) -0.044(15) 0.020(17) -0.001(12)
C5 0.058(11) 0.039(10) 0.076(14) 0.017(10) 0.003(10) 0.004(9)
C6 0.044(10) 0.022(8) 0.119(19) 0.021(10) 0.028(11) 0.015(7)
C7 0.093(15) 0.026(8) 0.042(11) 0.002(8) 0.019(11) -0.023(9)
C8 0.088(16) 0.066(14) 0.093(18) 0.035(13) -0.015(14) 0.002(12)
C9 0.077(14) 0.079(15) 0.069(14) 0.019(12) 0.003(12) 0.022(12)
C10 0.030(10) 0.054(13) 0.18(3) 0.010(16) 0.015(14) 0.009(9)
C11 0.075(15) 0.044(12) 0.12(2) 0.023(13) 0.015(15) 0.018(11)
C12 0.043(10) 0.078(14) 0.072(15) 0.016(11) 0.017(10) -0.004(10)
C13 0.16(2) 0.075(15) 0.049(14) -0.011(11) 0.020(15) -0.033(16)
C14 0.104(18) 0.078(16) 0.072(15) -0.008(13) 0.034(14) -0.025(14)
C15 0.055(10) 0.061(13) 0.060(11) 0.009(10) 0.024(9) -0.008(9)
C16 0.065(10) 0.033(9) 0.081(13) 0.013(10) 0.018(10) -0.008(9)
C17 0.037(9) 0.039(10) 0.099(16) 0.014(10) -0.018(10) 0.009(8)
C18 0.045(10) 0.060(12) 0.044(11) 0.023(9) 0.020(9) 0.029(9)
C19 0.051(11) 0.059(12) 0.063(12) -0.003(10) 0.012(9) -0.021(9)
C20 0.10(2) 0.087(19) 0.10(2) 0.000(16) 0.032(18) -0.047(17)
C21 0.065(17) 0.09(2) 0.26(5) 0.06(3) -0.06(2) -0.034(16)
C22 0.042(10) 0.064(13) 0.103(17) 0.018(12) 0.002(11) -0.024(10)
C23 0.035(9) 0.071(13) 0.080(15) 0.024(11) 0.033(10) 0.000(9)
C24 0.092(17) 0.057(14) 0.11(2) 0.010(13) 0.034(15) 0.029(13)
C25 0.083(16) 0.055(13) 0.077(15) -0.021(11) -0.010(12) 0.024(11)
C26 0.043(10) 0.057(11) 0.062(12) -0.005(9) 0.016(9) -0.007(8)
C27 0.057(11) 0.032(9) 0.058(12) -0.014(8) 0.009(9) 0.004(8)
C28 0.073(13) 0.023(8) 0.055(11) 0.002(8) -0.006(9) -0.003(8)
C29 0.051(11) 0.030(9) 0.071(13) -0.006(8) -0.008(9) 0.017(8)
C30 0.032(9) 0.094(17) 0.093(17) 0.001(13) 0.004(10) -0.004(11)
C31 0.021(7) 0.039(9) 0.084(13) 0.017(9) -0.004(8) 0.001(7)
C32 0.036(10) 0.080(15) 0.12(2) 0.022(13) 0.034(12) -0.007(10)
C33 0.080(14) 0.058(13) 0.082(15) 0.020(12) 0.009(12) 0.023(12)
C34 0.12(2) 0.053(14) 0.14(3) 0.023(15) -0.01(2) -0.020(15)
C35 0.10(2) 0.12(3) 0.19(4) 0.10(3) 0.06(2) 0.027(19)
C36 0.037(11) 0.11(2) 0.16(3) 0.05(2) 0.009(13) -0.012(12)
Ir2 0.0437(4) 0.0393(3) 0.0658(5) 0.0022(4) 0.0007(3) -0.0005(3)
C43 0.037(9) 0.073(13) 0.061(13) -0.002(11) 0.026(9) 0.018(9)
C54 0.072(15) 0.14(2) 0.033(12) -0.015(13) 0.001(11) -0.043(15)
N9 0.053(9) 0.044(9) 0.060(10) -0.004(8) 0.008(8) -0.004(7)
N10 0.060(10) 0.043(8) 0.042(9) -0.016(7) 0.010(7) -0.026(7)
N11 0.041(8) 0.051(9) 0.071(11) 0.000(8) 0.004(7) 0.009(7)
N12 0.065(10) 0.041(8) 0.091(13) 0.010(9) -0.002(10) 0.005(8)
C44 0.083(15) 0.063(14) 0.062(14) -0.014(11) -0.014(12) -0.012(12)
C45 0.098(18) 0.074(16) 0.091(19) -0.003(14) 0.000(15) -0.021(14)
C46 0.068(15) 0.054(13) 0.16(3) 0.046(16) -0.029(16) -0.035(12)
C47 0.121(19) 0.045(11) 0.077(16) 0.015(11) -0.015(14) -0.032(12)
C42 0.059(11) 0.036(9) 0.077(14) 0.002(9) 0.020(10) 0.007(8)
C41 0.059(11) 0.043(10) 0.081(15) -0.006(10) 0.020(10) -0.004(9)
N7 0.024(6) 0.049(9) 0.107(13) 0.020(8) 0.025(8) 0.008(6)
C37 0.056(10) 0.067(11) 0.074(13) -0.012(13) -0.007(10) 0.009(12)
C38 0.080(13) 0.063(14) 0.072(13) -0.041(11) 0.026(11) 0.012(10)
C39 0.073(14) 0.067(14) 0.071(15) -0.015(11) 0.007(12) -0.012(11)
C40 0.059(12) 0.059(12) 0.069(14) -0.028(11) -0.005(11) -0.013(10)
C55 0.048(12) 0.103(18) 0.096(19) 0.016(15) 0.022(12) 0.008(13)
C56 0.11(2) 0.047(14) 0.18(3) -0.016(18) 0.02(2) 0.026(14)
C57 0.11(2) 0.082(19) 0.17(3) 0.00(2) 0.02(2) 0.050(17)
C58 0.072(16) 0.090(19) 0.19(3) -0.01(2) -0.013(18) 0.023(15)
C53 0.036(10) 0.067(14) 0.15(2) -0.005(15) 0.014(13) -0.003(10)
C52 0.056(11) 0.066(12) 0.068(13) 0.011(10) -0.018(10) -0.005(10)
N8 0.054(8) 0.036(9) 0.107(13) 0.016(8) 0.007(9) 0.018(7)
C48 0.062(13) 0.106(19) 0.059(14) 0.024(13) 0.002(11) -0.005(13)
C49 0.14(3) 0.16(3) 0.14(3) -0.07(3) -0.06(2) 0.00(3)
C50 0.048(13) 0.17(3) 0.091(19) 0.00(2) -0.015(13) -0.001(16)
C51 0.052(13) 0.14(3) 0.103(19) 0.015(17) -0.045(13) 0.001(14)
C59 0.055(12) 0.065(13) 0.070(14) 0.013(11) -0.010(10) 0.001(10)
C60 0.039(10) 0.074(15) 0.11(2) -0.004(13) -0.011(11) -0.018(10)
C61 0.043(10) 0.056(12) 0.122(19) 0.022(12) -0.025(11) -0.032(9)
C62 0.058(11) 0.035(9) 0.086(15) -0.006(9) -0.012(10) -0.012(8)
C63 0.036(9) 0.049(10) 0.061(12) 0.009(9) 0.002(8) 0.001(8)
C64 0.030(8) 0.047(10) 0.062(12) 0.018(8) 0.005(8) 0.005(7)
C65 0.044(10) 0.050(10) 0.055(12) -0.005(9) -0.008(9) 0.011(8)
C66 0.028(8) 0.054(11) 0.095(16) 0.015(11) 0.014(9) -0.008(8)
C67 0.048(10) 0.047(10) 0.049(11) -0.003(8) 0.011(8) -0.016(8)
C68 0.062(11) 0.038(10) 0.056(11) 0.021(8) 0.000(9) 0.013(8)
C69 0.11(2) 0.033(12) 0.25(4) -0.023(18) -0.03(2) 0.035(14)
C70 0.13(2) 0.043(13) 0.14(2) 0.009(14) 0.04(2) -0.011(13)
C71 0.086(17) 0.059(15) 0.12(2) -0.004(14) 0.018(16) -0.007(13)
C72 0.098(19) 0.10(2) 0.13(2) 0.074(19) -0.001(16) -0.008(15)
P1 0.082(4) 0.053(3) 0.084(4) -0.005(4) -0.016(3) 0.005(3)
F1 0.077(11) 0.38(4) 0.33(3) -0.24(3) 0.072(16) -0.07(2)
F2 0.187(17) 0.103(11) 0.141(14) -0.077(11) -0.046(12) 0.041(11)
F3 0.47(5) 0.18(2) 0.23(3) 0.11(2) 0.08(3) 0.17(3)
F4 0.117(13) 0.24(3) 0.31(3) -0.20(2) -0.072(16) 0.076(15)
F5 0.105(11) 0.111(13) 0.117(12) -0.069(10) -0.032(9) 0.007(9)
F6 0.38(4) 0.058(10) 0.18(2) 0.009(11) 0.01(2) -0.009(16)
P2 0.088(4) 0.070(4) 0.079(4) -0.008(3) 0.021(3) -0.004(3)
F7 0.35(4) 0.13(2) 0.48(5) -0.03(2) 0.34(4) -0.02(2)
F8 0.20(2) 0.102(16) 0.60(7) -0.12(3) -0.10(3) -0.013(17)
F9 0.117(18) 0.13(2) 0.99(12) -0.03(4) 0.11(4) 0.027(17)
F10 0.64(7) 0.114(18) 0.117(17) -0.011(14) -0.12(3) 0.12(3)
F11 0.23(2) 0.102(13) 0.167(18) -0.046(12) -0.008(16) 0.040(14)
F12 1.09(12) 0.13(2) 0.105(17) 0.068(15) -0.06(4) -0.04(4)

loop_
_atom_type_symbol
_atom_type_description
_atom_type_scat_dispersion_real
_atom_type_scat_dispersion_imag
_atom_type_scat_source
C C 0.0033 0.0016 'International Tables Vol C Tables 4.2.6.8 and 6.1.1.4'
H H 0.0000 0.0000 'International Tables Vol C Tables 4.2.6.8 and 6.1.1.4'
F F 0.0171 0.0103 'International Tables Vol C Tables 4.2.6.8 and 6.1.1.4'
Ir Ir -1.4442 7.9887 'International Tables Vol C Tables 4.2.6.8 and 6.1.1.4'
N N 0.0061 0.0033 'International Tables Vol C Tables 4.2.6.8 and 6.1.1.4'
P P 0.1023 0.0942 'International Tables Vol C Tables 4.2.6.8 and 6.1.1.4'

loop_
_geom_angle_atom_site_label_1
_geom_angle_atom_site_label_2
_geom_angle_atom_site_label_3
_geom_angle
C18 Ir1 N1 94.2(7)
C18 Ir1 N2 80.9(7)
N1 Ir1 N2 173.7(6)
C18 Ir1 C7 86.9(7)
N1 Ir1 C7 80.4(7)
N2 Ir1 C7 95.4(7)
C18 Ir1 N3 101.6(6)
N1 Ir1 N3 100.4(6)
N2 Ir1 N3 84.5(6)
C7 Ir1 N3 171.3(6)
C18 Ir1 N4 176.1(6)
N1 Ir1 N4 88.2(6)
N2 Ir1 N4 96.9(5)
C7 Ir1 N4 96.5(6)
N3 Ir1 N4 74.9(6)
C5 N1 C1 116.3(17)
C5 N1 Ir1 117.9(13)
C1 N1 Ir1 125.8(12)
C12 N2 C16 116.3(17)
C12 N2 Ir1 127.6(13)
C16 N2 Ir1 116.0(12)
C27 N3 C23 116.1(17)
C27 N3 Ir1 119.1(12)
C23 N3 Ir1 122.7(13)
C29 N4 C28 117.8(15)
C29 N4 Ir1 122.8(12)
C28 N4 Ir1 118.3(11)
C30 N5 C31 118.6(15)
C32 N6 C36 121(2)
N1 C1 C2 123(2)
N1 C1 H1 118.6
C2 C1 H1 118.6
C3 C2 C1 117(3)
C3 C2 H2 121.7
C1 C2 H2 121.7
C2 C3 C4 127(3)
C2 C3 H3 116.5
C4 C3 H3 116.5
C3 C4 C5 117(2)
C3 C4 H4 121.7
C5 C4 H4 121.7
N1 C5 C4 120.3(19)
N1 C5 C6 114.0(17)
C4 C5 C6 125.7(19)
C11 C6 C5 125(2)
C11 C6 C7 123(2)
C5 C6 C7 112.9(16)
C8 C7 C6 115(2)
C8 C7 Ir1 129.0(16)
C6 C7 Ir1 114.5(14)
C7 C8 C9 122(2)
C7 C8 H8 118.8
C9 C8 H8 118.8
C10 C9 C8 117(2)
C10 C9 H9 121.6
C8 C9 H9 121.6
C11 C10 C9 121(2)
C11 C10 H10 119.6
C9 C10 H10 119.6
C6 C11 C10 121(2)
C6 C11 H11 119.3
C10 C11 H11 119.3
N2 C12 C13 125.5(19)
N2 C12 H12 117.3
C13 C12 H12 117.3
C14 C13 C12 117(2)
C14 C13 H13 121.5
C12 C13 H13 121.5
C15 C14 C13 119(2)
C15 C14 H14 120.4
C13 C14 H14 120.4
C14 C15 C16 123.0(17)
C14 C15 H15 118.5
C16 C15 H15 118.5
N2 C16 C15 118.8(16)
N2 C16 C17 112.8(16)
C15 C16 C17 128.4(16)
C18 C17 C22 125.7(19)
C18 C17 C16 114.1(17)
C22 C17 C16 120(2)
C19 C18 C17 111.9(17)
C19 C18 Ir1 132.3(14)
C17 C18 Ir1 115.8(15)
C20 C19 C18 129(2)
C20 C19 H19 115.6
C18 C19 H19 115.6
C21 C20 C19 119(3)
C21 C20 H20 120.7
C19 C20 H20 120.7
C20 C21 C22 123(3)
C20 C21 H21 118.5
C22 C21 H21 118.5
C17 C22 C21 112(2)
C17 C22 H22 124.2
C21 C22 H22 124.2
N3 C23 C24 122.5(19)
N3 C23 H23 118.7
C24 C23 H23 118.7
C25 C24 C23 115(2)
C25 C24 H24 122.4
C23 C24 H24 122.4
C26 C25 C24 124(2)
C26 C25 H25 118.0
C24 C25 H25 118.0
C25 C26 C27 116.7(18)
C25 C26 H26 121.7
C27 C26 H26 121.7
N3 C27 C26 123.9(16)
N3 C27 C28 113.6(14)
C26 C27 C28 122.2(15)
C31 C28 N4 121.7(17)
C31 C28 C27 126.5(15)
N4 C28 C27 111.8(14)
N4 C29 C30 121.2(16)
N4 C29 H29 119.4
C30 C29 H29 119.4
N5 C30 C29 119.3(16)
N5 C30 H30 120.3
C29 C30 H30 120.3
C28 C31 N5 121.0(15)
C28 C31 C32 127.6(15)
N5 C31 C32 111.3(14)
N6 C32 C31 114.8(19)
N6 C32 C33 121.9(19)
C31 C32 C33 123(2)
C34 C33 C32 112(2)
C34 C33 H33 123.9
C32 C33 H33 123.9
C33 C34 C35 127(2)
C33 C34 H34 116.7
C35 C34 H34 116.7
C36 C35 C34 116(2)
C36 C35 H35 122.0
C34 C35 H35 122.0
N6 C36 C35 120(3)
N6 C36 H36 120.1
C35 C36 H36 120.1
C54 Ir2 N7 95.3(7)
C54 Ir2 C43 86.6(9)
N7 Ir2 C43 81.4(7)
C54 Ir2 N8 80.5(7)
N7 Ir2 N8 174.1(6)
C43 Ir2 N8 94.1(7)
C54 Ir2 N10 174.1(8)
N7 Ir2 N10 88.4(5)
C43 Ir2 N10 98.4(6)
N8 Ir2 N10 96.2(5)
C54 Ir2 N9 99.8(7)
N7 Ir2 N9 96.1(6)
C43 Ir2 N9 173.3(8)
N8 Ir2 N9 88.7(6)
N10 Ir2 N9 75.2(6)
C44 C43 C42 114.7(18)
C44 C43 Ir2 131.4(16)
C42 C43 Ir2 113.7(13)
C53 C54 C55 113(3)
C53 C54 Ir2 117.6(19)
C55 C54 Ir2 128.9(17)
C63 N9 C59 121.3(16)
C63 N9 Ir2 117.4(12)
C59 N9 Ir2 121.0(13)
C64 N10 C65 117.2(16)
C64 N10 Ir2 118.1(12)
C65 N10 Ir2 124.5(12)
C66 N11 C67 116.3(14)
C68 N12 C72 117.3(18)
C45 C44 C43 128(2)
C45 C44 H44 115.8
C43 C44 H44 115.8
C44 C45 C46 113(2)
C44 C45 H45 123.6
C46 C45 H45 123.6
C47 C46 C45 126(2)
C47 C46 H46 117.2
C45 C46 H46 117.2
C46 C47 C42 120(2)
C46 C47 H47 119.9
C42 C47 H47 119.9
C41 C42 C47 124(2)
C41 C42 C43 117.6(17)
C47 C42 C43 118.1(18)
C40 C41 C42 131.9(18)
C40 C41 N7 119.2(17)
C42 C41 N7 108.8(17)
C37 N7 C41 111.4(16)
C37 N7 Ir2 130.2(12)
C41 N7 Ir2 118.4(11)
N7 C37 C38 128.8(19)
N7 C37 H37 115.6
C38 C37 H37 115.6
C39 C38 C37 113(2)
C39 C38 H38 123.3
C37 C38 H38 123.3
C40 C39 C38 120(2)
C40 C39 H39 119.9
C38 C39 H39 119.9
C39 C40 C41 126.7(19)
C39 C40 H40 116.7
C41 C40 H40 116.7
C56 C55 C54 122(3)
C56 C55 H55 118.9
C54 C55 H55 118.9
C55 C56 C57 119(3)
C55 C56 H56 120.7
C57 C56 H56 120.7
C58 C57 C56 121(3)
C58 C57 H57 119.7
C56 C57 H57 119.7
C57 C58 C53 117(3)
C57 C58 H58 121.5
C53 C58 H58 121.5
C54 C53 C58 128(3)
C54 C53 C52 115(2)
C58 C53 C52 117(3)
N8 C52 C51 118(2)
N8 C52 C53 111.1(18)
C51 C52 C53 131(2)
C48 N8 C52 120.1(19)
C48 N8 Ir2 124.2(13)
C52 N8 Ir2 115.6(13)
N8 C48 C49 118(2)
N8 C48 H48 121.0
C49 C48 H48 121.0
C50 C49 C48 124(3)
C50 C49 H49 117.9
C48 C49 H49 117.9
C49 C50 C51 115(3)
C49 C50 H50 122.4
C51 C50 H50 122.4
C50 C51 C52 124(2)
C50 C51 H51 118.0
C52 C51 H51 118.0
C60 C59 N9 116.2(18)
C60 C59 H59 121.9
N9 C59 H59 121.9
C59 C60 C61 121.9(18)
C59 C60 H60 119.0
C61 C60 H60 119.0
C62 C61 C60 120.3(16)
C62 C61 H61 119.8
C60 C61 H61 119.8
C61 C62 C63 117.9(16)
C61 C62 H62 121.1
C63 C62 H62 121.1
N9 C63 C62 121.7(15)
N9 C63 C64 114.3(15)
C62 C63 C64 123.5(15)
N10 C64 C67 119.8(15)
N10 C64 C63 114.0(15)
C67 C64 C63 126.1(15)
C66 C65 N10 122.2(17)
C66 C65 H65 118.9
N10 C65 H65 118.9
C65 C66 N11 123.8(16)
C65 C66 H66 118.1
N11 C66 H66 118.1
N11 C67 C64 119.1(14)
N11 C67 C68 113.5(16)
C64 C67 C68 127.3(15)
C69 C68 N12 122(2)
C69 C68 C67 125(2)
N12 C68 C67 113.5(15)
C68 C69 C70 121(3)
C68 C69 H69 119.5
C70 C69 H69 119.5
C71 C70 C69 117(2)
C71 C70 H70 121.7
C69 C70 H70 121.7
C70 C71 C72 121(2)
C70 C71 H71 119.3
C72 C71 H71 119.3
C71 C72 N12 121(3)
C71 C72 H72 119.3
N12 C72 H72 119.3
F4 P1 F1 172(2)
F4 P1 F2 89.2(10)
F1 P1 F2 91.3(11)
F4 P1 F3 102.8(19)
F1 P1 F3 85(2)
F2 P1 F3 96.3(16)
F4 P1 F6 82.8(16)
F1 P1 F6 89(2)
F2 P1 F6 88.8(10)
F3 P1 F6 172(2)
F4 P1 F5 89.5(9)
F1 P1 F5 89.3(10)
F2 P1 F5 175.2(11)
F3 P1 F5 88.5(15)
F6 P1 F5 86.4(11)
F9 P2 F12 85(3)
F9 P2 F7 176(3)
F12 P2 F7 99(3)
F9 P2 F10 86(3)
F12 P2 F10 169(3)
F7 P2 F10 90(2)
F9 P2 F8 95(2)
F12 P2 F8 96.2(19)
F7 P2 F8 83.1(18)
F10 P2 F8 90.2(18)
F9 P2 F11 83(2)
F12 P2 F11 91.3(15)
F7 P2 F11 97.4(16)
F10 P2 F11 82.2(13)
F8 P2 F11 172.4(18)

loop_
_geom_bond_atom_site_label_1
_geom_bond_atom_site_label_2
_geom_bond_distance
Ir1 C18 1.983(19)
Ir1 N1 1.984(17)
Ir1 N2 1.994(17)
Ir1 C7 2.01(2)
Ir1 N3 2.163(17)
Ir1 N4 2.176(14)
N1 C5 1.39(2)
N1 C1 1.42(2)
N2 C12 1.32(2)
N2 C16 1.39(2)
N3 C27 1.34(2)
N3 C23 1.38(2)
N4 C29 1.32(2)
N4 C28 1.37(2)
N5 C30 1.31(3)
N5 C31 1.389(19)
N6 C32 1.35(3)
N6 C36 1.37(3)
C1 C2 1.44(3)
C1 H1 0.9300
C2 C3 1.24(4)
C2 H2 0.9300
C3 C4 1.42(4)
C3 H3 0.9300
C4 C5 1.43(3)
C4 H4 0.9300
C5 C6 1.44(3)
C6 C11 1.33(3)
C6 C7 1.46(3)
C7 C8 1.39(3)
C8 C9 1.45(3)
C8 H8 0.9300
C9 C10 1.42(3)
C9 H9 0.9300
C10 C11 1.37(3)
C10 H10 0.9300
C11 H11 0.9300
C12 C13 1.42(3)
C12 H12 0.9300
C13 C14 1.35(3)
C13 H13 0.9300
C14 C15 1.33(3)
C14 H14 0.9300
C15 C16 1.41(2)
C15 H15 0.9300
C16 C17 1.48(3)
C17 C18 1.38(3)
C17 C22 1.41(2)
C18 C19 1.37(3)
C19 C20 1.31(3)
C19 H19 0.9300
C20 C21 1.27(5)
C20 H20 0.9300
C21 C22 1.50(4)
C21 H21 0.9300
C22 H22 0.9300
C23 C24 1.41(3)
C23 H23 0.9300
C24 C25 1.37(3)
C24 H24 0.9300
C25 C26 1.32(3)
C25 H25 0.9300
C26 C27 1.41(2)
C26 H26 0.9300
C27 C28 1.56(3)
C28 C31 1.30(2)
C29 C30 1.42(3)
C29 H29 0.9300
C30 H30 0.9300
C31 C32 1.47(3)
C32 C33 1.49(3)
C33 C34 1.31(3)
C33 H33 0.9300
C34 C35 1.41(4)
C34 H34 0.9300
C35 C36 1.38(4)
C35 H35 0.9300
C36 H36 0.9300
Ir2 C54 1.95(3)
Ir2 N7 1.960(17)
Ir2 C43 1.97(2)
Ir2 N8 2.014(18)
Ir2 N10 2.106(17)
Ir2 N9 2.146(15)
C43 C44 1.40(3)
C43 C42 1.48(3)
C54 C53 1.31(3)
C54 C55 1.46(3)
N9 C63 1.35(2)
N9 C59 1.40(2)
N10 C64 1.36(2)
N10 C65 1.37(2)
N11 C66 1.34(2)
N11 C67 1.40(2)
N12 C68 1.40(2)
N12 C72 1.40(3)
C44 C45 1.36(3)
C44 H44 0.9300
C45 C46 1.42(4)
C45 H45 0.9300
C46 C47 1.35(3)
C46 H46 0.9300
C47 C42 1.42(3)
C47 H47 0.9300
C42 C41 1.40(3)
C41 C40 1.36(3)
C41 N7 1.49(2)
N7 C37 1.35(2)
C37 C38 1.47(3)
C37 H37 0.9300
C38 C39 1.40(3)
C38 H38 0.9300
C39 C40 1.30(3)
C39 H39 0.9300
C40 H40 0.9300
C55 C56 1.40(3)
C55 H55 0.9300
C56 C57 1.45(4)
C56 H56 0.9300
C57 C58 1.33(4)
C57 H57 0.9300
C58 C53 1.45(3)
C58 H58 0.9300
C53 C52 1.51(3)
C52 N8 1.36(2)
C52 C51 1.46(3)
N8 C48 1.35(3)
C48 C49 1.54(4)
C48 H48 0.9300
C49 C50 1.27(4)
C49 H49 0.9300
C50 C51 1.40(3)
C50 H50 0.9300
C51 H51 0.9300
C59 C60 1.38(3)
C59 H59 0.9300
C60 C61 1.41(3)
C60 H60 0.9300
C61 C62 1.34(2)
C61 H61 0.9300
C62 C63 1.41(2)
C62 H62 0.9300
C63 C64 1.47(2)
C64 C67 1.41(2)
C65 C66 1.30(2)
C65 H65 0.9300
C66 H66 0.9300
C67 C68 1.43(2)
C68 C69 1.38(3)
C69 C70 1.46(4)
C69 H69 0.9300
C70 C71 1.38(3)
C70 H70 0.9300
C71 C72 1.40(4)
C71 H71 0.9300
C72 H72 0.9300
P1 F4 1.494(18)
P1 F1 1.535(17)
P1 F2 1.554(15)
P1 F3 1.58(2)
P1 F6 1.59(2)
P1 F5 1.594(14)
P2 F9 1.36(3)
P2 F12 1.39(2)
P2 F7 1.40(2)
P2 F10 1.41(2)
P2 F8 1.51(3)
P2 F11 1.539(18)

loop_
_geom_torsion_atom_site_label_1
_geom_torsion_atom_site_label_2
_geom_torsion_atom_site_label_3
_geom_torsion_atom_site_label_4
_geom_torsion
C5 N1 C1 C2 4(3)
Ir1 N1 C1 C2 -177.2(17)
N1 C1 C2 C3 -7(4)
C1 C2 C3 C4 6(5)
C2 C3 C4 C5 -2(4)
C1 N1 C5 C4 0(2)
Ir1 N1 C5 C4 -178.8(14)
C1 N1 C5 C6 179.8(15)
Ir1 N1 C5 C6 0.6(19)
C3 C4 C5 N1 -1(3)
C3 C4 C5 C6 179(2)
N1 C5 C6 C11 -175.7(18)
C4 C5 C6 C11 4(3)
N1 C5 C6 C7 4(2)
C4 C5 C6 C7 -176.8(18)
C11 C6 C7 C8 5(3)
C5 C6 C7 C8 -174.5(16)
C11 C6 C7 Ir1 173.0(15)
C5 C6 C7 Ir1 -6.6(19)
C6 C7 C8 C9 -9(3)
Ir1 C7 C8 C9 -175.0(15)
C7 C8 C9 C10 7(3)
C8 C9 C10 C11 0(3)
C5 C6 C11 C10 -178.8(19)
C7 C6 C11 C10 2(3)
C9 C10 C11 C6 -4(3)
C16 N2 C12 C13 2(3)
Ir1 N2 C12 C13 176.8(17)
N2 C12 C13 C14 -2(4)
C12 C13 C14 C15 -1(4)
C13 C14 C15 C16 3(4)
C12 N2 C16 C15 1(2)
Ir1 N2 C16 C15 -174.9(13)
C12 N2 C16 C17 -179.6(15)
Ir1 N2 C16 C17 4.6(18)
C14 C15 C16 N2 -3(3)
C14 C15 C16 C17 177(2)
N2 C16 C17 C18 0(2)
C15 C16 C17 C18 179.6(18)
N2 C16 C17 C22 173.0(15)
C15 C16 C17 C22 -8(3)
C22 C17 C18 C19 4(2)
C16 C17 C18 C19 176.1(15)
C22 C17 C18 Ir1 -177.2(14)
C16 C17 C18 Ir1 -4.9(18)
C17 C18 C19 C20 -3(3)
Ir1 C18 C19 C20 178(2)
C18 C19 C20 C21 4(5)
C19 C20 C21 C22 -6(5)
C18 C17 C22 C21 -5(3)
C16 C17 C22 C21 -177.3(17)
C20 C21 C22 C17 7(4)
C27 N3 C23 C24 6(3)
Ir1 N3 C23 C24 169.5(18)
N3 C23 C24 C25 -14(3)
C23 C24 C25 C26 15(4)
C24 C25 C26 C27 -8(3)
C23 N3 C27 C26 2(3)
Ir1 N3 C27 C26 -161.7(14)
C23 N3 C27 C28 176.5(16)
Ir1 N3 C27 C28 13(2)
C25 C26 C27 N3 -2(3)
C25 C26 C27 C28 -175.5(17)
C29 N4 C28 C31 3(3)
Ir1 N4 C28 C31 -165.3(15)
C29 N4 C28 C27 -178.0(15)
Ir1 N4 C28 C27 13.9(18)
N3 C27 C28 C31 162.2(19)
C26 C27 C28 C31 -23(3)
N3 C27 C28 N4 -17(2)
C26 C27 C28 N4 157.4(17)
C28 N4 C29 C30 3(3)
Ir1 N4 C29 C30 170.2(14)
C31 N5 C30 C29 0(3)
N4 C29 C30 N5 -4(3)
N4 C28 C31 N5 -7(3)
C27 C28 C31 N5 173.9(17)
N4 C28 C31 C32 178(2)
C27 C28 C31 C32 -1(3)
C30 N5 C31 C28 6(3)
C30 N5 C31 C32 -179(2)
C36 N6 C32 C31 -172.8(18)
C36 N6 C32 C33 0(3)
C28 C31 C32 N6 -61(3)
N5 C31 C32 N6 123.9(17)
C28 C31 C32 C33 126(2)
N5 C31 C32 C33 -49(3)
N6 C32 C33 C34 -4(3)
C31 C32 C33 C34 169(2)
C32 C33 C34 C35 15(4)
C33 C34 C35 C36 -22(5)
C32 N6 C36 C35 -7(3)
C34 C35 C36 N6 17(4)
C42 C43 C44 C45 -6(3)
Ir2 C43 C44 C45 -179.5(19)
C43 C44 C45 C46 2(4)
C44 C45 C46 C47 2(4)
C45 C46 C47 C42 0(4)
C46 C47 C42 C41 179(2)
C46 C47 C42 C43 -4(3)
C44 C43 C42 C41 -176.3(17)
Ir2 C43 C42 C41 -1(2)
C44 C43 C42 C47 6(3)
Ir2 C43 C42 C47 -178.6(15)
C47 C42 C41 C40 0(3)
C43 C42 C41 C40 -177.4(19)
C47 C42 C41 N7 177.0(17)
C43 C42 C41 N7 0(2)
C40 C41 N7 C37 0(2)
C42 C41 N7 C37 -177.8(15)
C40 C41 N7 Ir2 179.2(14)
C42 C41 N7 Ir2 1.5(18)
C41 N7 C37 C38 -3(3)
Ir2 N7 C37 C38 178.1(15)
N7 C37 C38 C39 6(3)
C37 C38 C39 C40 -7(3)
C38 C39 C40 C41 5(4)
C42 C41 C40 C39 176(2)
N7 C41 C40 C39 -1(3)
C53 C54 C55 C56 6(3)
Ir2 C54 C55 C56 -179.7(19)
C54 C55 C56 C57 -3(4)
C55 C56 C57 C58 1(5)
C56 C57 C58 C53 -3(4)
C55 C54 C53 C58 -9(3)
Ir2 C54 C53 C58 176.6(19)
C55 C54 C53 C52 178.9(17)
Ir2 C54 C53 C52 4(2)
C57 C58 C53 C54 7(4)
C57 C58 C53 C52 180(2)
C54 C53 C52 N8 -5(2)
C58 C53 C52 N8 -178.0(19)
C54 C53 C52 C51 177(2)
C58 C53 C52 C51 4(3)
C51 C52 N8 C48 6(3)
C53 C52 N8 C48 -172.9(17)
C51 C52 N8 Ir2 -178.5(15)
C53 C52 N8 Ir2 3.0(19)
C52 N8 C48 C49 -1(3)
Ir2 N8 C48 C49 -176.8(18)
N8 C48 C49 C50 0(4)
C48 C49 C50 C51 -3(5)
C49 C50 C51 C52 8(4)
N8 C52 C51 C50 -9(3)
C53 C52 C51 C50 169(2)
C63 N9 C59 C60 1(3)
Ir2 N9 C59 C60 173.8(15)
N9 C59 C60 C61 -8(3)
C59 C60 C61 C62 8(4)
C60 C61 C62 C63 -1(3)
C59 N9 C63 C62 6(3)
Ir2 N9 C63 C62 -167.1(14)
C59 N9 C63 C64 177.9(17)
Ir2 N9 C63 C64 5(2)
C61 C62 C63 N9 -6(3)
C61 C62 C63 C64 -177.2(19)
C65 N10 C64 C67 6(3)
Ir2 N10 C64 C67 -167.7(13)
C65 N10 C64 C63 -174.5(15)
Ir2 N10 C64 C63 11(2)
N9 C63 C64 N10 -10(2)
C62 C63 C64 N10 161.3(18)
N9 C63 C64 C67 168.7(18)
C62 C63 C64 C67 -20(3)
C64 N10 C65 C66 5(3)
Ir2 N10 C65 C66 179.0(15)
N10 C65 C66 N11 -12(3)
C67 N11 C66 C65 5(3)
C66 N11 C67 C64 7(2)
C66 N11 C67 C68 -175.7(17)
N10 C64 C67 N11 -12(3)
C63 C64 C67 N11 168.7(17)
N10 C64 C67 C68 170.3(17)
C63 C64 C67 C68 -9(3)
C72 N12 C68 C69 2(3)
C72 N12 C68 C67 -174.3(19)
N11 C67 C68 C69 -48(3)
C64 C67 C68 C69 129(2)
N11 C67 C68 N12 128.4(16)
C64 C67 C68 N12 -54(3)
N12 C68 C69 C70 1(4)
C67 C68 C69 C70 177(2)
C68 C69 C70 C71 1(4)
C69 C70 C71 C72 -7(4)
C70 C71 C72 N12 11(4)
C68 N12 C72 C71 -9(3)

loop_
_platon_squeeze_void_nr
_platon_squeeze_void_average_x
_platon_squeeze_void_average_y
_platon_squeeze_void_average_z
_platon_squeeze_void_volume
_platon_squeeze_void_count_electrons
_platon_squeeze_void_content
1 0.053 0.415 0.284 571 189 ' '
2 0.102 0.915 0.716 570 189 ' '
